data_4303073
loop_
_publ_author_name
'Andrew L. Johnson'
'Alexander M. Willcocks'
'Stephen P. Richards'

_publ_contact_author_address
;
Department of Chemistry,
University of Bath.
Claverton Down.
Bath.
BA2 7AY
United Kingdon
;
_publ_contact_author_email a.l.johnson@bath.ac.uk
_publ_contact_author_fax '+44 (0) 1225 386231'
_publ_contact_author_name 'Dr. Andrew L. Johnson'
_publ_contact_author_phone '+44 (0) 1225 384467'
_publ_section_title
;
Synthesis and Structures of Group 11 Metal Triazenide Complexes: Ligand
Supported Metallophilic Interactions
;
_journal_name_full 'Inorganic Chemistry'
_journal_page_first 8613
_journal_page_last 8622
_journal_paper_doi 10.1021/ic901051f
_journal_volume 48
_journal_year 2009
_chemical_formula_sum 'C48 H69 Cu2 N6'
_chemical_formula_weight 857.17
_chemical_name_systematic
; 
 ? 
;
_space_group_IT_number 15
_symmetry_cell_setting monoclinic
_symmetry_space_group_name_Hall '-C 2yc'
_symmetry_space_group_name_H-M 'C 1 2/c 1'
_atom_sites_solution_hydrogens geom
_atom_sites_solution_primary direct
_atom_sites_solution_secondary difmap
_audit_creation_method SHELXL-97
_cell_angle_alpha 90.00
_cell_angle_beta 115.4740(10)
_cell_angle_gamma 90.00
_cell_formula_units_Z 8
_cell_length_a 46.4390(4)
_cell_length_b 10.43100(10)
_cell_length_c 21.2250(2)
_cell_measurement_reflns_used 77888
_cell_measurement_temperature 150(2)
_cell_measurement_theta_max 27.49
_cell_measurement_theta_min 3.62
_cell_volume 9281.94(17)
_computing_cell_refinement 'HKL Scalepack (Otwinowski & Minor 1997)'
_computing_data_collection 'Kappa CCD'
_computing_data_reduction 'Denzo and Scalepak (Otwinowski & Minor, 1997)'
_computing_molecular_graphics 'ORTEP 3 for Windows (Farrugia, 1997)'
_computing_publication_material 'SHELXL-97 (Sheldrick, 1997)'
_computing_structure_refinement 'SHELXL-97 (Sheldrick, 1997)'
_computing_structure_solution 'SHELXS-86 (Sheldrick, 1986)'
_diffrn_ambient_temperature 150(2)
_diffrn_measured_fraction_theta_full 0.996
_diffrn_measured_fraction_theta_max 0.996
_diffrn_measurement_device_type 'Bruker Kappa CCD Diffractometer'
_diffrn_measurement_method 'omega and phi scans'
_diffrn_radiation_monochromator graphite
_diffrn_radiation_source 'fine-focus sealed tube'
_diffrn_radiation_type MoK\a
_diffrn_radiation_wavelength 0.71073
_diffrn_reflns_av_R_equivalents 0.0492
_diffrn_reflns_av_sigmaI/netI 0.0320
_diffrn_reflns_limit_h_max 60
_diffrn_reflns_limit_h_min -60
_diffrn_reflns_limit_k_max 13
_diffrn_reflns_limit_k_min -13
_diffrn_reflns_limit_l_max 27
_diffrn_reflns_limit_l_min -27
_diffrn_reflns_number 77888
_diffrn_reflns_theta_full 27.49
_diffrn_reflns_theta_max 27.49
_diffrn_reflns_theta_min 3.62
_diffrn_standards_decay_% 0
_diffrn_standards_interval_count 0
_diffrn_standards_interval_time 0
_diffrn_standards_number 0
_exptl_absorpt_coefficient_mu 0.954
_exptl_absorpt_correction_T_max 0.9106
_exptl_absorpt_correction_T_min 0.7014
_exptl_absorpt_correction_type multi-scan
_exptl_absorpt_process_details 'SORTAV (Blessing, 1995)'
_exptl_crystal_colour Yellow
_exptl_crystal_density_diffrn 1.227
_exptl_crystal_density_method 'not measured'
_exptl_crystal_description Block
_exptl_crystal_F_000 3656
_exptl_crystal_size_max 0.40
_exptl_crystal_size_mid 0.25
_exptl_crystal_size_min 0.10
_refine_diff_density_max 0.355
_refine_diff_density_min -0.877
_refine_diff_density_rms 0.073
_refine_ls_extinction_coef 0.00046(6)
_refine_ls_extinction_expression Fc^*^=kFc[1+0.001xFc^2^\l^3^/sin(2\q)]^-1/4^
_refine_ls_extinction_method SHELXL
_refine_ls_goodness_of_fit_ref 1.071
_refine_ls_hydrogen_treatment constr
_refine_ls_matrix_type full
_refine_ls_number_parameters 539
_refine_ls_number_reflns 10630
_refine_ls_number_restraints 0
_refine_ls_restrained_S_all 1.071
_refine_ls_R_factor_all 0.0509
_refine_ls_R_factor_gt 0.0360
_refine_ls_shift/su_max 0.000
_refine_ls_shift/su_mean 0.000
_refine_ls_structure_factor_coef Fsqd
_refine_ls_weighting_details 'calc w=1/[\s^2^(Fo^2^)+(0.0325P)^2^+14.5278P] where P=(Fo^2^+2Fc^2^)/3'
_refine_ls_weighting_scheme calc
_refine_ls_wR_factor_gt 0.0830
_refine_ls_wR_factor_ref 0.0899
_reflns_number_gt 8674
_reflns_number_total 10630
_reflns_threshold_expression >2sigma(I)
_cod_data_source_file ic901051f_si_001_1.cif
_cod_data_source_block Cu2L2
_cod_depositor_comments
;
The following automatic conversions were performed:
'_symmetry_cell_setting' value 'Monoclinic' changed to 'monoclinic'
according to '/home/saulius/struct/CIF-dictionaries/cif_core.dic'
dictionary named 'cif_core.dic' version 2.4.1 from
2010-06-29.

'_exptl_absorpt_correction_type' value 'Multi-scan' changed
to 'multi-scan' according to
'/home/saulius/struct/CIF-dictionaries/cif_core.dic' dictionary named
'cif_core.dic' version 2.4.1 from
2010-06-29.

'_refine_ls_hydrogen_treatment' value 'Constr' changed to
'constr' according to '/home/saulius/struct/CIF-dictionaries/cif_core.dic'
dictionary named 'cif_core.dic' version 2.4.1 from 2010-06-29.

Automatic conversion script
Id: cif_fix_enum 1527 2010-12-29 10:47:43Z saulius 
;
_cod_original_cell_volume 9281.93(15)
_cod_database_code 4303073

loop_
_symmetry_equiv_pos_as_xyz
'x, y, z'
'-x, y, -z+1/2'
'x+1/2, y+1/2, z'
'-x+1/2, y+1/2, -z+1/2'
'-x, -y, -z'
'x, -y, z-1/2'
'-x+1/2, -y+1/2, -z'
'x+1/2, -y+1/2, z-1/2'

loop_
_atom_site_label
_atom_site_type_symbol
_atom_site_fract_x
_atom_site_fract_y
_atom_site_fract_z
_atom_site_U_iso_or_equiv
_atom_site_adp_type
_atom_site_occupancy
_atom_site_symmetry_multiplicity
_atom_site_calc_flag
_atom_site_refinement_flags
_atom_site_disorder_assembly
_atom_site_disorder_group
Cu1 Cu 0.222582(5) 0.28389(2) -0.036251(11) 0.02237(7) Uani 1 1 d . . .
Cu2 Cu -0.008812(5) 0.40452(2) 0.296547(12) 0.02098(7) Uani 0.95 1 d P . 1
Cu2A Cu 0.02784(12) 0.4072(5) 0.2928(3) 0.0311(11) Uiso 0.05 1 d P . 2
N1 N 0.22041(4) 0.32790(16) 0.04755(8) 0.0225(3) Uani 1 1 d . . .
N2 N 0.24359(4) 0.31549(15) 0.11013(8) 0.0224(3) Uani 1 1 d . . .
N3 N 0.26982(4) 0.26681(16) 0.11288(8) 0.0232(3) Uani 1 1 d . . .
N4 N 0.03457(4) 0.41499(16) 0.35827(8) 0.0209(3) Uani 0.95 1 d P A 1
N5 N 0.05835(4) 0.40244(16) 0.34159(8) 0.0208(3) Uani 0.95 1 d P A 1
N6 N 0.05057(4) 0.39188(16) 0.27487(8) 0.0208(3) Uani 0.95 1 d P . 1
N6A N -0.0374(8) 0.401(3) 0.2815(17) 0.026(7) Uiso 0.05 1 d P . 2
N5A N -0.0178(9) 0.405(4) 0.349(2) 0.038(9) Uiso 0.05 1 d P A 2
N4A N 0.0136(9) 0.407(3) 0.3594(18) 0.028(7) Uiso 0.05 1 d P A 2
C1 C 0.19200(4) 0.38477(19) 0.04778(9) 0.0234(4) Uani 1 1 d . . .
C2 C 0.17027(5) 0.3073(2) 0.06049(10) 0.0255(4) Uani 1 1 d . . .
C3 C 0.14195(5) 0.3643(2) 0.05422(11) 0.0314(5) Uani 1 1 d . . .
H3 H 0.1270 0.3146 0.0634 0.038 Uiso 1 1 calc R . .
C4 C 0.13510(5) 0.4912(2) 0.03489(11) 0.0340(5) Uani 1 1 d . . .
H4 H 0.1154 0.5273 0.0299 0.041 Uiso 1 1 calc R . .
C5 C 0.15682(5) 0.5653(2) 0.02291(11) 0.0322(5) Uani 1 1 d . . .
H5 H 0.1520 0.6527 0.0100 0.039 Uiso 1 1 calc R . .
C6 C 0.18579(5) 0.5140(2) 0.02949(10) 0.0271(4) Uani 1 1 d . . .
C7 C 0.17649(5) 0.1655(2) 0.07682(11) 0.0327(5) Uani 1 1 d . . .
H7 H 0.2001 0.1532 0.1025 0.039 Uiso 1 1 calc R . .
C8 C 0.16492(8) 0.0890(2) 0.00862(14) 0.0524(7) Uani 1 1 d . . .
H8A H 0.1417 0.0965 -0.0168 0.079 Uiso 1 1 calc R . .
H8B H 0.1708 -0.0014 0.0192 0.079 Uiso 1 1 calc R . .
H8C H 0.1749 0.1230 -0.0202 0.079 Uiso 1 1 calc R . .
C9 C 0.16130(6) 0.1118(3) 0.12218(14) 0.0480(6) Uani 1 1 d . . .
H9A H 0.1681 0.1629 0.1649 0.072 Uiso 1 1 calc R . .
H9B H 0.1680 0.0226 0.1344 0.072 Uiso 1 1 calc R . .
H9C H 0.1380 0.1153 0.0964 0.072 Uiso 1 1 calc R . .
C10 C 0.20902(5) 0.5960(2) 0.01399(12) 0.0356(5) Uani 1 1 d . . .
H10 H 0.2306 0.5554 0.0377 0.043 Uiso 1 1 calc R . .
C11 C 0.21174(7) 0.7327(3) 0.04183(18) 0.0585(8) Uani 1 1 d . . .
H11A H 0.1914 0.7775 0.0165 0.088 Uiso 1 1 calc R . .
H11B H 0.2287 0.7781 0.0352 0.088 Uiso 1 1 calc R . .
H11C H 0.2168 0.7301 0.0917 0.088 Uiso 1 1 calc R . .
C12 C 0.19970(7) 0.5968(3) -0.06488(14) 0.0514(7) Uani 1 1 d . . .
H12A H 0.1988 0.5085 -0.0814 0.077 Uiso 1 1 calc R . .
H12B H 0.2156 0.6451 -0.0739 0.077 Uiso 1 1 calc R . .
H12C H 0.1787 0.6372 -0.0895 0.077 Uiso 1 1 calc R . .
C13 C 0.29486(5) 0.2597(2) 0.18371(10) 0.0264(4) Uani 1 1 d . . .
C14 C 0.29538(5) 0.1574(2) 0.22683(10) 0.0309(5) Uani 1 1 d . . .
C15 C 0.32019(6) 0.1541(3) 0.29415(11) 0.0403(6) Uani 1 1 d . . .
H15 H 0.3208 0.0876 0.3252 0.048 Uiso 1 1 calc R . .
C16 C 0.34375(6) 0.2457(3) 0.31601(12) 0.0450(6) Uani 1 1 d . . .
H16 H 0.3604 0.2415 0.3619 0.054 Uiso 1 1 calc R . .
C17 C 0.34345(5) 0.3436(3) 0.27199(12) 0.0409(6) Uani 1 1 d . . .
H17 H 0.3601 0.4054 0.2877 0.049 Uiso 1 1 calc R . .
C18 C 0.31885(5) 0.3529(2) 0.20430(10) 0.0304(5) Uani 1 1 d . . .
C19 C 0.26992(5) 0.0539(2) 0.20438(11) 0.0349(5) Uani 1 1 d . . .
H19 H 0.2571 0.0610 0.1527 0.042 Uiso 1 1 calc R . .
C20 C 0.24732(6) 0.0737(3) 0.23876(14) 0.0530(7) Uani 1 1 d . . .
H20A H 0.2593 0.0662 0.2895 0.080 Uiso 1 1 calc R . .
H20B H 0.2305 0.0085 0.2218 0.080 Uiso 1 1 calc R . .
H20C H 0.2377 0.1591 0.2270 0.080 Uiso 1 1 calc R . .
C21 C 0.28408(6) -0.0816(2) 0.22032(14) 0.0477(6) Uani 1 1 d . . .
H21A H 0.2997 -0.0919 0.2011 0.071 Uiso 1 1 calc R . .
H21B H 0.2670 -0.1449 0.1991 0.071 Uiso 1 1 calc R . .
H21C H 0.2946 -0.0946 0.2710 0.071 Uiso 1 1 calc R . .
C22 C 0.31775(5) 0.4616(2) 0.15569(12) 0.0354(5) Uani 1 1 d . . .
H22 H 0.3071 0.4276 0.1070 0.042 Uiso 1 1 calc R . .
C23 C 0.29728(6) 0.5724(2) 0.16077(14) 0.0448(6) Uani 1 1 d . . .
H23A H 0.2764 0.5396 0.1542 0.067 Uiso 1 1 calc R . .
H23B H 0.2944 0.6359 0.1245 0.067 Uiso 1 1 calc R . .
H23C H 0.3079 0.6127 0.2068 0.067 Uiso 1 1 calc R . .
C24 C 0.35059(6) 0.5122(3) 0.16653(15) 0.0497(6) Uani 1 1 d . . .
H24A H 0.3612 0.5521 0.2127 0.075 Uiso 1 1 calc R . .
H24B H 0.3480 0.5758 0.1305 0.075 Uiso 1 1 calc R . .
H24C H 0.3636 0.4409 0.1633 0.075 Uiso 1 1 calc R . .
C25 C 0.04462(5) 0.4366(2) 0.43210(10) 0.0265(4) Uani 1 1 d . . .
H25 H 0.0673 0.4453 0.4394 0.032 Uiso 1 1 calc R A 1
C26 C 0.05280(5) 0.3321(2) 0.47780(10) 0.0302(4) Uani 1 1 d . A .
C27 C 0.06140(6) 0.3592(2) 0.54840(11) 0.0404(6) Uani 1 1 d . . .
H27 H 0.0674 0.2906 0.5810 0.049 Uiso 1 1 calc R A .
C28 C 0.06137(6) 0.4817(3) 0.57155(12) 0.0433(6) Uani 1 1 d . A .
H28 H 0.0671 0.4970 0.6196 0.052 Uiso 1 1 calc R . .
C29 C 0.05311(6) 0.5824(2) 0.52572(12) 0.0405(5) Uani 1 1 d . . .
H29 H 0.0530 0.6668 0.5424 0.049 Uiso 1 1 calc R A .
C30 C 0.04485(5) 0.5632(2) 0.45483(11) 0.0329(5) Uani 1 1 d . A .
C31 C 0.05315(6) 0.1973(2) 0.45321(12) 0.0383(5) Uani 1 1 d . . .
H31 H 0.0404 0.1971 0.4014 0.046 Uiso 1 1 calc R A .
C32 C 0.03714(10) 0.1030(3) 0.48328(19) 0.0754(10) Uani 1 1 d . A .
H32A H 0.0502 0.0941 0.5336 0.113 Uiso 1 1 calc R . .
H32B H 0.0350 0.0193 0.4607 0.113 Uiso 1 1 calc R . .
H32C H 0.0159 0.1351 0.4748 0.113 Uiso 1 1 calc R . .
C33 C 0.08680(7) 0.1561(3) 0.46793(19) 0.0726(10) Uani 1 1 d . A .
H33A H 0.0955 0.2148 0.4445 0.109 Uiso 1 1 calc R . .
H33B H 0.0864 0.0689 0.4504 0.109 Uiso 1 1 calc R . .
H33C H 0.1002 0.1581 0.5184 0.109 Uiso 1 1 calc R . .
C34 C 0.03618(6) 0.6772(2) 0.40461(12) 0.0399(5) Uani 1 1 d . . .
H34 H 0.0319 0.6435 0.3573 0.048 Uiso 1 1 calc R A .
C35 C 0.00571(7) 0.7407(3) 0.3994(2) 0.0698(9) Uani 1 1 d . A .
H35A H 0.0091 0.7730 0.4454 0.105 Uiso 1 1 calc R . .
H35B H -0.0117 0.6777 0.3833 0.105 Uiso 1 1 calc R . .
H35C H 0.0001 0.8120 0.3662 0.105 Uiso 1 1 calc R . .
C36 C 0.06332(7) 0.7723(3) 0.42545(15) 0.0519(7) Uani 1 1 d . A .
H36A H 0.0578 0.8395 0.3899 0.078 Uiso 1 1 calc R . .
H36B H 0.0827 0.7280 0.4296 0.078 Uiso 1 1 calc R . .
H36C H 0.0671 0.8110 0.4704 0.078 Uiso 1 1 calc R . .
C37 C 0.07751(4) 0.37875(19) 0.25885(10) 0.0250(4) Uani 1 1 d . . .
C38 C 0.07865(5) 0.2693(2) 0.22082(11) 0.0275(4) Uani 1 1 d . . .
C39 C 0.10370(5) 0.2606(2) 0.20100(11) 0.0314(5) Uani 1 1 d . . .
H39 H 0.1050 0.1883 0.1751 0.038 Uiso 1 1 calc R . .
C40 C 0.12650(5) 0.3551(2) 0.21845(11) 0.0334(5) Uani 1 1 d . . .
H40 H 0.1434 0.3471 0.2049 0.040 Uiso 1 1 calc R . .
C41 C 0.12489(5) 0.4610(2) 0.25540(11) 0.0323(5) Uani 1 1 d . . .
H41 H 0.1409 0.5250 0.2674 0.039 Uiso 1 1 calc R . .
C42 C 0.10023(5) 0.4766(2) 0.27556(10) 0.0270(4) Uani 1 1 d . . .
C43 C 0.05378(5) 0.1630(2) 0.20429(12) 0.0366(5) Uani 1 1 d . . .
H43 H 0.0323 0.2047 0.1857 0.044 Uiso 1 1 calc R . .
C44 C 0.05361(7) 0.0692(3) 0.14886(16) 0.0558(7) Uani 1 1 d . . .
H44A H 0.0739 0.0224 0.1668 0.084 Uiso 1 1 calc R . .
H44B H 0.0509 0.1167 0.1068 0.084 Uiso 1 1 calc R . .
H44C H 0.0360 0.0084 0.1374 0.084 Uiso 1 1 calc R . .
C45 C 0.05821(7) 0.0892(2) 0.26974(15) 0.0490(6) Uani 1 1 d . . .
H45A H 0.0408 0.0274 0.2583 0.073 Uiso 1 1 calc R . .
H45B H 0.0581 0.1493 0.3051 0.073 Uiso 1 1 calc R . .
H45C H 0.0786 0.0434 0.2879 0.073 Uiso 1 1 calc R . .
C46 C 0.09763(5) 0.6005(2) 0.31054(12) 0.0355(5) Uani 1 1 d . . .
H46 H 0.0849 0.5823 0.3374 0.043 Uiso 1 1 calc R . .
C47 C 0.12971(6) 0.6546(2) 0.36107(13) 0.0437(6) Uani 1 1 d . . .
H47A H 0.1419 0.6800 0.3353 0.066 Uiso 1 1 calc R . .
H47B H 0.1416 0.5891 0.3956 0.066 Uiso 1 1 calc R . .
H47C H 0.1263 0.7296 0.3849 0.066 Uiso 1 1 calc R . .
C48 C 0.07950(8) 0.6990(3) 0.25484(17) 0.0777(12) Uani 1 1 d . . .
H48A H 0.0770 0.7779 0.2771 0.117 Uiso 1 1 calc R . .
H48B H 0.0584 0.6650 0.2242 0.117 Uiso 1 1 calc R . .
H48C H 0.0913 0.7175 0.2272 0.117 Uiso 1 1 calc R . .

loop_
_atom_site_aniso_label
_atom_site_aniso_U_11
_atom_site_aniso_U_22
_atom_site_aniso_U_33
_atom_site_aniso_U_23
_atom_site_aniso_U_13
_atom_site_aniso_U_12
Cu1 0.01973(12) 0.02915(14) 0.01799(12) 0.00042(9) 0.00788(9) 0.00393(9)
Cu2 0.01779(12) 0.02528(13) 0.01892(12) -0.00054(9) 0.00699(9) -0.00082(9)
N1 0.0208(8) 0.0272(8) 0.0192(7) 0.0013(6) 0.0082(6) 0.0044(6)
N2 0.0203(8) 0.0263(8) 0.0205(8) 0.0008(6) 0.0086(6) 0.0031(6)
N3 0.0198(8) 0.0297(9) 0.0187(7) -0.0002(6) 0.0070(6) 0.0035(7)
N4 0.0199(8) 0.0235(9) 0.0190(8) -0.0013(7) 0.0081(6) -0.0006(6)
N5 0.0193(8) 0.0210(8) 0.0212(8) -0.0009(7) 0.0080(6) -0.0005(6)
N6 0.0187(8) 0.0237(9) 0.0200(8) -0.0015(7) 0.0083(6) -0.0005(6)
C1 0.0206(9) 0.0312(11) 0.0173(8) -0.0025(8) 0.0070(7) 0.0033(8)
C2 0.0239(9) 0.0340(11) 0.0182(9) -0.0002(8) 0.0088(7) 0.0036(8)
C3 0.0243(10) 0.0448(13) 0.0273(10) -0.0016(9) 0.0132(8) -0.0004(9)
C4 0.0229(10) 0.0445(13) 0.0325(11) -0.0066(10) 0.0097(9) 0.0085(9)
C5 0.0291(11) 0.0299(11) 0.0322(11) -0.0043(9) 0.0081(9) 0.0069(9)
C6 0.0250(10) 0.0288(10) 0.0244(10) -0.0024(8) 0.0079(8) 0.0027(8)
C7 0.0310(11) 0.0353(12) 0.0353(11) 0.0101(9) 0.0177(9) 0.0058(9)
C8 0.083(2) 0.0310(13) 0.0533(16) 0.0001(11) 0.0386(15) 0.0026(13)
C9 0.0502(15) 0.0513(16) 0.0523(15) 0.0159(12) 0.0312(13) 0.0032(12)
C10 0.0301(11) 0.0285(11) 0.0441(13) 0.0035(10) 0.0120(10) 0.0006(9)
C11 0.0529(16) 0.0355(14) 0.083(2) -0.0111(14) 0.0251(16) -0.0092(12)
C12 0.0581(17) 0.0457(15) 0.0542(16) 0.0097(13) 0.0279(14) -0.0090(13)
C13 0.0220(9) 0.0366(11) 0.0185(9) -0.0027(8) 0.0068(8) 0.0081(8)
C14 0.0289(10) 0.0405(12) 0.0220(10) 0.0002(9) 0.0097(8) 0.0101(9)
C15 0.0417(13) 0.0505(15) 0.0227(10) 0.0026(10) 0.0082(9) 0.0168(11)
C16 0.0368(13) 0.0613(16) 0.0233(11) -0.0071(11) 0.0000(10) 0.0145(12)
C17 0.0286(11) 0.0530(15) 0.0330(12) -0.0174(11) 0.0055(9) 0.0028(10)
C18 0.0252(10) 0.0386(12) 0.0261(10) -0.0094(9) 0.0098(8) 0.0052(9)
C19 0.0342(11) 0.0432(13) 0.0256(10) 0.0090(9) 0.0113(9) 0.0079(10)
C20 0.0443(14) 0.076(2) 0.0439(15) 0.0054(13) 0.0243(12) 0.0068(14)
C21 0.0459(14) 0.0442(15) 0.0483(15) 0.0128(12) 0.0160(12) 0.0063(11)
C22 0.0329(11) 0.0410(13) 0.0326(11) -0.0125(10) 0.0145(9) -0.0064(10)
C23 0.0474(14) 0.0421(14) 0.0464(14) 0.0029(11) 0.0217(12) 0.0071(11)
C24 0.0422(14) 0.0471(15) 0.0629(17) -0.0187(13) 0.0256(13) -0.0131(12)
C25 0.0198(9) 0.0359(11) 0.0215(9) -0.0035(8) 0.0069(8) -0.0029(8)
C26 0.0269(10) 0.0366(12) 0.0252(10) 0.0009(9) 0.0096(8) -0.0070(9)
C27 0.0427(13) 0.0488(14) 0.0257(11) 0.0061(10) 0.0110(10) -0.0123(11)
C28 0.0448(14) 0.0597(16) 0.0270(11) -0.0121(11) 0.0168(10) -0.0177(12)
C29 0.0400(13) 0.0471(14) 0.0335(12) -0.0144(11) 0.0149(10) -0.0039(11)
C30 0.0301(11) 0.0359(12) 0.0290(11) -0.0073(9) 0.0093(9) 0.0017(9)
C31 0.0456(13) 0.0321(12) 0.0331(11) 0.0036(9) 0.0129(10) -0.0039(10)
C32 0.125(3) 0.0405(16) 0.078(2) -0.0045(15) 0.060(2) -0.0257(18)
C33 0.0570(18) 0.0550(19) 0.089(2) -0.0226(17) 0.0151(17) 0.0066(15)
C34 0.0446(13) 0.0332(12) 0.0344(12) -0.0076(10) 0.0099(10) 0.0033(10)
C35 0.0448(16) 0.0582(19) 0.091(2) 0.0088(17) 0.0144(16) 0.0095(14)
C36 0.0560(16) 0.0401(14) 0.0578(17) 0.0039(12) 0.0227(14) 0.0030(12)
C37 0.0203(9) 0.0285(10) 0.0254(9) 0.0010(8) 0.0091(8) 0.0020(8)
C38 0.0249(10) 0.0274(10) 0.0289(10) 0.0011(8) 0.0103(8) 0.0025(8)
C39 0.0316(11) 0.0339(11) 0.0286(10) -0.0002(9) 0.0129(9) 0.0085(9)
C40 0.0261(10) 0.0468(13) 0.0311(11) 0.0026(10) 0.0160(9) 0.0053(9)
C41 0.0236(10) 0.0408(12) 0.0323(11) 0.0008(9) 0.0118(9) -0.0048(9)
C42 0.0247(10) 0.0300(11) 0.0262(10) -0.0013(8) 0.0109(8) -0.0019(8)
C43 0.0327(11) 0.0302(12) 0.0468(13) -0.0089(10) 0.0170(10) -0.0023(9)
C44 0.0648(18) 0.0421(15) 0.0635(18) -0.0184(13) 0.0305(15) -0.0122(13)
C45 0.0617(17) 0.0345(13) 0.0628(17) -0.0008(12) 0.0383(14) -0.0042(12)
C46 0.0362(12) 0.0328(12) 0.0424(12) -0.0086(10) 0.0217(10) -0.0073(9)
C47 0.0470(14) 0.0395(13) 0.0370(13) -0.0053(11) 0.0110(11) -0.0084(11)
C48 0.075(2) 0.0488(17) 0.0638(19) -0.0183(15) -0.0131(16) 0.0293(16)

loop_
_atom_type_symbol
_atom_type_description
_atom_type_scat_dispersion_real
_atom_type_scat_dispersion_imag
_atom_type_scat_source
C C 0.0033 0.0016 'International Tables Vol C Tables 4.2.6.8 and 6.1.1.4'
H H 0.0000 0.0000 'International Tables Vol C Tables 4.2.6.8 and 6.1.1.4'
N N 0.0061 0.0033 'International Tables Vol C Tables 4.2.6.8 and 6.1.1.4'
Cu Cu 0.3201 1.2651 'International Tables Vol C Tables 4.2.6.8 and 6.1.1.4'

loop_
_geom_angle_atom_site_label_1
_geom_angle_atom_site_label_2
_geom_angle_atom_site_label_3
_geom_angle
_geom_angle_site_symmetry_1
_geom_angle_site_symmetry_3
_geom_angle_publ_flag
N1 Cu1 N3 172.63(7) . 7 ?
N1 Cu1 Cu1 86.58(5) . 7 ?
N3 Cu1 Cu1 86.04(5) 7 7 ?
N4 Cu2 N6 172.42(7) . 2 ?
N4 Cu2 Cu2 86.11(5) . 2 ?
N6 Cu2 Cu2 86.34(5) 2 2 ?
N4A Cu2A N6A 173.1(15) . 2 ?
N4A Cu2A Cu2A 87.4(12) . 2 ?
N6A Cu2A Cu2A 86.0(11) 2 2 ?
N2 N1 C1 112.96(15) . . ?
N2 N1 Cu1 125.51(12) . . ?
C1 N1 Cu1 121.50(12) . . ?
N3 N2 N1 115.53(15) . . ?
N2 N3 C13 112.60(15) . . ?
N2 N3 Cu1 126.32(12) . 7 ?
C13 N3 Cu1 121.01(12) . 7 ?
N5 N4 C25 113.17(15) . . ?
N5 N4 Cu2 125.84(13) . . ?
C25 N4 Cu2 120.98(13) . . ?
N4 N5 N6 115.54(15) . . ?
N5 N6 C37 113.66(15) . . ?
N5 N6 Cu2 125.13(13) . 2 ?
C37 N6 Cu2 121.06(12) . 2 ?
N5A N6A C37 130(3) . 2 ?
N5A N6A Cu2A 129(3) . 2 ?
C37 N6A Cu2A 101.0(17) 2 2 ?
N6A N5A N4A 111(3) . . ?
N5A N4A C25 127(3) . . ?
N5A N4A Cu2A 127(3) . . ?
C25 N4A Cu2A 105.8(19) . . ?
C6 C1 C2 121.89(18) . . ?
C6 C1 N1 118.24(17) . . ?
C2 C1 N1 119.65(17) . . ?
C3 C2 C1 117.43(19) . . ?
C3 C2 C7 121.03(19) . . ?
C1 C2 C7 121.47(17) . . ?
C4 C3 C2 121.6(2) . . ?
C4 C3 H3 119.2 . . ?
C2 C3 H3 119.2 . . ?
C5 C4 C3 119.92(19) . . ?
C5 C4 H4 120.0 . . ?
C3 C4 H4 120.0 . . ?
C4 C5 C6 121.1(2) . . ?
C4 C5 H5 119.5 . . ?
C6 C5 H5 119.5 . . ?
C5 C6 C1 118.13(19) . . ?
C5 C6 C10 120.37(19) . . ?
C1 C6 C10 121.45(18) . . ?
C2 C7 C9 114.07(19) . . ?
C2 C7 C8 109.66(18) . . ?
C9 C7 C8 109.6(2) . . ?
C2 C7 H7 107.8 . . ?
C9 C7 H7 107.8 . . ?
C8 C7 H7 107.8 . . ?
C7 C8 H8A 109.5 . . ?
C7 C8 H8B 109.5 . . ?
H8A C8 H8B 109.5 . . ?
C7 C8 H8C 109.5 . . ?
H8A C8 H8C 109.5 . . ?
H8B C8 H8C 109.5 . . ?
C7 C9 H9A 109.5 . . ?
C7 C9 H9B 109.5 . . ?
H9A C9 H9B 109.5 . . ?
C7 C9 H9C 109.5 . . ?
H9A C9 H9C 109.5 . . ?
H9B C9 H9C 109.5 . . ?
C6 C10 C11 112.9(2) . . ?
C6 C10 C12 110.19(19) . . ?
C11 C10 C12 110.7(2) . . ?
C6 C10 H10 107.6 . . ?
C11 C10 H10 107.6 . . ?
C12 C10 H10 107.6 . . ?
C10 C11 H11A 109.5 . . ?
C10 C11 H11B 109.5 . . ?
H11A C11 H11B 109.5 . . ?
C10 C11 H11C 109.5 . . ?
H11A C11 H11C 109.5 . . ?
H11B C11 H11C 109.5 . . ?
C10 C12 H12A 109.5 . . ?
C10 C12 H12B 109.5 . . ?
H12A C12 H12B 109.5 . . ?
C10 C12 H12C 109.5 . . ?
H12A C12 H12C 109.5 . . ?
H12B C12 H12C 109.5 . . ?
C18 C13 C14 122.54(18) . . ?
C18 C13 N3 117.59(18) . . ?
C14 C13 N3 119.73(18) . . ?
C15 C14 C13 117.5(2) . . ?
C15 C14 C19 119.4(2) . . ?
C13 C14 C19 123.03(18) . . ?
C16 C15 C14 121.0(2) . . ?
C16 C15 H15 119.5 . . ?
C14 C15 H15 119.5 . . ?
C15 C16 C17 120.7(2) . . ?
C15 C16 H16 119.6 . . ?
C17 C16 H16 119.6 . . ?
C16 C17 C18 120.8(2) . . ?
C16 C17 H17 119.6 . . ?
C18 C17 H17 119.6 . . ?
C13 C18 C17 117.4(2) . . ?
C13 C18 C22 121.11(18) . . ?
C17 C18 C22 121.5(2) . . ?
C14 C19 C20 110.8(2) . . ?
C14 C19 C21 112.57(19) . . ?
C20 C19 C21 109.7(2) . . ?
C14 C19 H19 107.9 . . ?
C20 C19 H19 107.9 . . ?
C21 C19 H19 107.9 . . ?
C19 C20 H20A 109.5 . . ?
C19 C20 H20B 109.5 . . ?
H20A C20 H20B 109.5 . . ?
C19 C20 H20C 109.5 . . ?
H20A C20 H20C 109.5 . . ?
H20B C20 H20C 109.5 . . ?
C19 C21 H21A 109.5 . . ?
C19 C21 H21B 109.5 . . ?
H21A C21 H21B 109.5 . . ?
C19 C21 H21C 109.5 . . ?
H21A C21 H21C 109.5 . . ?
H21B C21 H21C 109.5 . . ?
C18 C22 C23 110.89(18) . . ?
C18 C22 C24 114.4(2) . . ?
C23 C22 C24 109.7(2) . . ?
C18 C22 H22 107.1 . . ?
C23 C22 H22 107.1 . . ?
C24 C22 H22 107.1 . . ?
C22 C23 H23A 109.5 . . ?
C22 C23 H23B 109.5 . . ?
H23A C23 H23B 109.5 . . ?
C22 C23 H23C 109.5 . . ?
H23A C23 H23C 109.5 . . ?
H23B C23 H23C 109.5 . . ?
C22 C24 H24A 109.5 . . ?
C22 C24 H24B 109.5 . . ?
H24A C24 H24B 109.5 . . ?
C22 C24 H24C 109.5 . . ?
H24A C24 H24C 109.5 . . ?
H24B C24 H24C 109.5 . . ?
C26 C25 C30 122.32(18) . . ?
C26 C25 N4 119.66(18) . . ?
C30 C25 N4 117.99(18) . . ?
C26 C25 N4A 112.2(12) . . ?
C30 C25 N4A 112.1(12) . . ?
N4 C25 N4A 36.9(13) . . ?
C26 C25 H25 90.5 . . ?
C30 C25 H25 90.5 . . ?
N4 C25 H25 90.5 . . ?
N4A C25 H25 127.5 . . ?
C25 C26 C27 116.9(2) . . ?
C25 C26 C31 121.91(18) . . ?
C27 C26 C31 121.2(2) . . ?
C28 C27 C26 121.8(2) . . ?
C28 C27 H27 119.1 . . ?
C26 C27 H27 119.1 . . ?
C29 C28 C27 120.3(2) . . ?
C29 C28 H28 119.9 . . ?
C27 C28 H28 119.9 . . ?
C28 C29 C30 121.2(2) . . ?
C28 C29 H29 119.4 . . ?
C30 C29 H29 119.4 . . ?
C29 C30 C25 117.6(2) . . ?
C29 C30 C34 120.4(2) . . ?
C25 C30 C34 122.05(19) . . ?
C26 C31 C33 110.9(2) . . ?
C26 C31 C32 112.2(2) . . ?
C33 C31 C32 112.0(3) . . ?
C26 C31 H31 107.1 . . ?
C33 C31 H31 107.1 . . ?
C32 C31 H31 107.1 . . ?
C31 C32 H32A 109.5 . . ?
C31 C32 H32B 109.5 . . ?
H32A C32 H32B 109.5 . . ?
C31 C32 H32C 109.5 . . ?
H32A C32 H32C 109.5 . . ?
H32B C32 H32C 109.5 . . ?
C31 C33 H33A 109.5 . . ?
C31 C33 H33B 109.5 . . ?
H33A C33 H33B 109.5 . . ?
C31 C33 H33C 109.5 . . ?
H33A C33 H33C 109.5 . . ?
H33B C33 H33C 109.5 . . ?
C36 C34 C35 111.6(2) . . ?
C36 C34 C30 111.7(2) . . ?
C35 C34 C30 110.2(2) . . ?
C36 C34 H34 107.7 . . ?
C35 C34 H34 107.7 . . ?
C30 C34 H34 107.7 . . ?
C34 C35 H35A 109.5 . . ?
C34 C35 H35B 109.5 . . ?
H35A C35 H35B 109.5 . . ?
C34 C35 H35C 109.5 . . ?
H35A C35 H35C 109.5 . . ?
H35B C35 H35C 109.5 . . ?
C34 C36 H36A 109.5 . . ?
C34 C36 H36B 109.5 . . ?
H36A C36 H36B 109.5 . . ?
C34 C36 H36C 109.5 . . ?
H36A C36 H36C 109.5 . . ?
H36B C36 H36C 109.5 . . ?
C42 C37 C38 121.63(18) . . ?
C42 C37 N6 120.59(18) . . ?
C38 C37 N6 117.57(17) . . ?
C42 C37 N6A 124.9(11) . 2 ?
C38 C37 N6A 97.2(11) . 2 ?
N6 C37 N6A 39.6(11) . 2 ?
C39 C38 C37 117.70(19) . . ?
C39 C38 C43 121.81(19) . . ?
C37 C38 C43 120.47(18) . . ?
C40 C39 C38 121.0(2) . . ?
C40 C39 H39 119.5 . . ?
C38 C39 H39 119.5 . . ?
C41 C40 C39 120.32(19) . . ?
C41 C40 H40 119.8 . . ?
C39 C40 H40 119.8 . . ?
C40 C41 C42 121.4(2) . . ?
C40 C41 H41 119.3 . . ?
C42 C41 H41 119.3 . . ?
C41 C42 C37 117.85(19) . . ?
C41 C42 C46 119.78(19) . . ?
C37 C42 C46 122.26(18) . . ?
C45 C43 C44 109.5(2) . . ?
C45 C43 C38 111.40(19) . . ?
C44 C43 C38 113.2(2) . . ?
C45 C43 H43 107.5 . . ?
C44 C43 H43 107.5 . . ?
C38 C43 H43 107.5 . . ?
C43 C44 H44A 109.5 . . ?
C43 C44 H44B 109.5 . . ?
H44A C44 H44B 109.5 . . ?
C43 C44 H44C 109.5 . . ?
H44A C44 H44C 109.5 . . ?
H44B C44 H44C 109.5 . . ?
C43 C45 H45A 109.5 . . ?
C43 C45 H45B 109.5 . . ?
H45A C45 H45B 109.5 . . ?
C43 C45 H45C 109.5 . . ?
H45A C45 H45C 109.5 . . ?
H45B C45 H45C 109.5 . . ?
C48 C46 C47 110.2(2) . . ?
C48 C46 C42 109.2(2) . . ?
C47 C46 C42 113.57(19) . . ?
C48 C46 H46 107.9 . . ?
C47 C46 H46 107.9 . . ?
C42 C46 H46 107.9 . . ?
C46 C47 H47A 109.5 . . ?
C46 C47 H47B 109.5 . . ?
H47A C47 H47B 109.5 . . ?
C46 C47 H47C 109.5 . . ?
H47A C47 H47C 109.5 . . ?
H47B C47 H47C 109.5 . . ?
C46 C48 H48A 109.5 . . ?
C46 C48 H48B 109.5 . . ?
H48A C48 H48B 109.5 . . ?
C46 C48 H48C 109.5 . . ?
H48A C48 H48C 109.5 . . ?
H48B C48 H48C 109.5 . . ?

loop_
_geom_bond_atom_site_label_1
_geom_bond_atom_site_label_2
_geom_bond_distance
_geom_bond_site_symmetry_2
_geom_bond_publ_flag
Cu1 N1 1.8811(15) . ?
Cu1 N3 1.8824(16) 7 ?
Cu1 Cu1 2.4458(4) 7 ?
Cu2 N4 1.8753(16) . ?
Cu2 N6 1.8834(16) 2 ?
Cu2 Cu2 2.4423(5) 2 ?
Cu2A N4A 1.80(4) . ?
Cu2A N6A 1.81(3) 2 ?
Cu2A Cu2A 2.438(10) 2 ?
N1 N2 1.308(2) . ?
N1 C1 1.449(2) . ?
N2 N3 1.298(2) . ?
N3 C13 1.454(2) . ?
N3 Cu1 1.8824(16) 7 ?
N4 N5 1.303(2) . ?
N4 C25 1.447(2) . ?
N5 N6 1.307(2) . ?
N6 C37 1.437(2) . ?
N6 Cu2 1.8834(16) 2 ?
N6A N5A 1.33(5) . ?
N6A C37 1.70(3) 2 ?
N6A Cu2A 1.81(3) 2 ?
N5A N4A 1.38(5) . ?
N4A C25 1.62(3) . ?
C1 C6 1.398(3) . ?
C1 C2 1.406(3) . ?
C2 C3 1.397(3) . ?
C2 C7 1.518(3) . ?
C3 C4 1.382(3) . ?
C3 H3 0.9500 . ?
C4 C5 1.379(3) . ?
C4 H4 0.9500 . ?
C5 C6 1.398(3) . ?
C5 H5 0.9500 . ?
C6 C10 1.519(3) . ?
C7 C9 1.524(3) . ?
C7 C8 1.534(3) . ?
C7 H7 1.0000 . ?
C8 H8A 0.9800 . ?
C8 H8B 0.9800 . ?
C8 H8C 0.9800 . ?
C9 H9A 0.9800 . ?
C9 H9B 0.9800 . ?
C9 H9C 0.9800 . ?
C10 C11 1.528(3) . ?
C10 C12 1.538(3) . ?
C10 H10 1.0000 . ?
C11 H11A 0.9800 . ?
C11 H11B 0.9800 . ?
C11 H11C 0.9800 . ?
C12 H12A 0.9800 . ?
C12 H12B 0.9800 . ?
C12 H12C 0.9800 . ?
C13 C18 1.399(3) . ?
C13 C14 1.399(3) . ?
C14 C15 1.398(3) . ?
C14 C19 1.519(3) . ?
C15 C16 1.374(4) . ?
C15 H15 0.9500 . ?
C16 C17 1.380(4) . ?
C16 H16 0.9500 . ?
C17 C18 1.402(3) . ?
C17 H17 0.9500 . ?
C18 C22 1.520(3) . ?
C19 C20 1.528(3) . ?
C19 C21 1.534(3) . ?
C19 H19 1.0000 . ?
C20 H20A 0.9800 . ?
C20 H20B 0.9800 . ?
C20 H20C 0.9800 . ?
C21 H21A 0.9800 . ?
C21 H21B 0.9800 . ?
C21 H21C 0.9800 . ?
C22 C23 1.529(3) . ?
C22 C24 1.535(3) . ?
C22 H22 1.0000 . ?
C23 H23A 0.9800 . ?
C23 H23B 0.9800 . ?
C23 H23C 0.9800 . ?
C24 H24A 0.9800 . ?
C24 H24B 0.9800 . ?
C24 H24C 0.9800 . ?
C25 C26 1.398(3) . ?
C25 C30 1.405(3) . ?
C25 H25 1.0000 . ?
C26 C27 1.404(3) . ?
C26 C31 1.503(3) . ?
C27 C28 1.370(4) . ?
C27 H27 0.9500 . ?
C28 C29 1.369(4) . ?
C28 H28 0.9500 . ?
C29 C30 1.398(3) . ?
C29 H29 0.9500 . ?
C30 C34 1.531(3) . ?
C31 C33 1.518(4) . ?
C31 C32 1.529(4) . ?
C31 H31 1.0000 . ?
C32 H32A 0.9800 . ?
C32 H32B 0.9800 . ?
C32 H32C 0.9800 . ?
C33 H33A 0.9800 . ?
C33 H33B 0.9800 . ?
C33 H33C 0.9800 . ?
C34 C36 1.513(4) . ?
C34 C35 1.523(4) . ?
C34 H34 1.0000 . ?
C35 H35A 0.9800 . ?
C35 H35B 0.9800 . ?
C35 H35C 0.9800 . ?
C36 H36A 0.9800 . ?
C36 H36B 0.9800 . ?
C36 H36C 0.9800 . ?
C37 C42 1.399(3) . ?
C37 C38 1.412(3) . ?
C37 N6A 1.70(3) 2 ?
C38 C39 1.400(3) . ?
C38 C43 1.529(3) . ?
C39 C40 1.376(3) . ?
C39 H39 0.9500 . ?
C40 C41 1.376(3) . ?
C40 H40 0.9500 . ?
C41 C42 1.394(3) . ?
C41 H41 0.9500 . ?
C42 C46 1.522(3) . ?
C43 C45 1.523(4) . ?
C43 C44 1.527(3) . ?
C43 H43 1.0000 . ?
C44 H44A 0.9800 . ?
C44 H44B 0.9800 . ?
C44 H44C 0.9800 . ?
C45 H45A 0.9800 . ?
C45 H45B 0.9800 . ?
C45 H45C 0.9800 . ?
C46 C48 1.518(4) . ?
C46 C47 1.521(3) . ?
C46 H46 1.0000 . ?
C47 H47A 0.9800 . ?
C47 H47B 0.9800 . ?
C47 H47C 0.9800 . ?
C48 H48A 0.9800 . ?
C48 H48B 0.9800 . ?
C48 H48C 0.9800 . ?

loop_
_geom_torsion_atom_site_label_1
_geom_torsion_atom_site_label_2
_geom_torsion_atom_site_label_3
_geom_torsion_atom_site_label_4
_geom_torsion
_geom_torsion_site_symmetry_1
_geom_torsion_site_symmetry_2
_geom_torsion_site_symmetry_3
_geom_torsion_site_symmetry_4
_geom_torsion_publ_flag
N3 Cu1 N1 N2 0.5(7) 7 . . . ?
Cu1 Cu1 N1 N2 0.52(15) 7 . . . ?
N3 Cu1 N1 C1 178(8) 7 . . . ?
Cu1 Cu1 N1 C1 178.34(14) 7 . . . ?
C1 N1 N2 N3 -178.97(16) . . . . ?
Cu1 N1 N2 N3 -1.0(2) . . . . ?
N1 N2 N3 C13 178.08(16) . . . . ?
N1 N2 N3 Cu1 1.0(2) . . . 7 ?
N6 Cu2 N4 N5 -4.2(6) 2 . . . ?
Cu2 Cu2 N4 N5 -9.34(15) 2 . . . ?
N6 Cu2 N4 C25 176.9(5) 2 . . . ?
Cu2 Cu2 N4 C25 171.80(15) 2 . . . ?
C25 N4 N5 N6 -175.33(16) . . . . ?
Cu2 N4 N5 N6 5.7(2) . . . . ?
N4 N5 N6 C37 179.77(16) . . . . ?
N4 N5 N6 Cu2 4.3(2) . . . 2 ?
C37 N6A N5A N4A 172(3) 2 . . . ?
Cu2A N6A N5A N4A -3(5) 2 . . . ?
N6A N5A N4A C25 169(3) . . . . ?
N6A N5A N4A Cu2A 1(5) . . . . ?
N6A Cu2A N4A N5A -16(15) 2 . . . ?
Cu2A Cu2A N4A N5A 1(3) 2 . . . ?
N6A Cu2A N4A C25 174(12) 2 . . . ?
Cu2A Cu2A N4A C25 -168.7(16) 2 . . . ?
N2 N1 C1 C6 102.4(2) . . . . ?
Cu1 N1 C1 C6 -75.7(2) . . . . ?
N2 N1 C1 C2 -82.8(2) . . . . ?
Cu1 N1 C1 C2 99.10(18) . . . . ?
C6 C1 C2 C3 0.0(3) . . . . ?
N1 C1 C2 C3 -174.59(17) . . . . ?
C6 C1 C2 C7 176.94(18) . . . . ?
N1 C1 C2 C7 2.4(3) . . . . ?
C1 C2 C3 C4 1.3(3) . . . . ?
C7 C2 C3 C4 -175.70(19) . . . . ?
C2 C3 C4 C5 -1.5(3) . . . . ?
C3 C4 C5 C6 0.5(3) . . . . ?
C4 C5 C6 C1 0.8(3) . . . . ?
C4 C5 C6 C10 178.17(19) . . . . ?
C2 C1 C6 C5 -1.0(3) . . . . ?
N1 C1 C6 C5 173.67(17) . . . . ?
C2 C1 C6 C10 -178.35(18) . . . . ?
N1 C1 C6 C10 -3.7(3) . . . . ?
C3 C2 C7 C9 -31.6(3) . . . . ?
C1 C2 C7 C9 151.5(2) . . . . ?
C3 C2 C7 C8 91.8(2) . . . . ?
C1 C2 C7 C8 -85.1(2) . . . . ?
C5 C6 C10 C11 41.0(3) . . . . ?
C1 C6 C10 C11 -141.7(2) . . . . ?
C5 C6 C10 C12 -83.4(3) . . . . ?
C1 C6 C10 C12 94.0(2) . . . . ?
N2 N3 C13 C18 -102.0(2) . . . . ?
Cu1 N3 C13 C18 75.2(2) 7 . . . ?
N2 N3 C13 C14 82.0(2) . . . . ?
Cu1 N3 C13 C14 -100.72(19) 7 . . . ?
C18 C13 C14 C15 3.4(3) . . . . ?
N3 C13 C14 C15 179.18(18) . . . . ?
C18 C13 C14 C19 -178.41(19) . . . . ?
N3 C13 C14 C19 -2.7(3) . . . . ?
C13 C14 C15 C16 -2.3(3) . . . . ?
C19 C14 C15 C16 179.5(2) . . . . ?
C14 C15 C16 C17 0.2(4) . . . . ?
C15 C16 C17 C18 0.9(4) . . . . ?
C14 C13 C18 C17 -2.4(3) . . . . ?
N3 C13 C18 C17 -178.24(18) . . . . ?
C14 C13 C18 C22 179.11(19) . . . . ?
N3 C13 C18 C22 3.3(3) . . . . ?
C16 C17 C18 C13 0.2(3) . . . . ?
C16 C17 C18 C22 178.7(2) . . . . ?
C15 C14 C19 C20 73.9(3) . . . . ?
C13 C14 C19 C20 -104.3(2) . . . . ?
C15 C14 C19 C21 -49.4(3) . . . . ?
C13 C14 C19 C21 132.5(2) . . . . ?
C13 C18 C22 C23 84.8(2) . . . . ?
C17 C18 C22 C23 -93.7(2) . . . . ?
C13 C18 C22 C24 -150.5(2) . . . . ?
C17 C18 C22 C24 31.1(3) . . . . ?
N5 N4 C25 C26 -83.3(2) . . . . ?
Cu2 N4 C25 C26 95.7(2) . . . . ?
N5 N4 C25 C30 98.6(2) . . . . ?
Cu2 N4 C25 C30 -82.4(2) . . . . ?
N5 N4 C25 N4A -171(2) . . . . ?
Cu2 N4 C25 N4A 8(2) . . . . ?
N5A N4A C25 C26 76(3) . . . . ?
Cu2A N4A C25 C26 -113.9(14) . . . . ?
N5A N4A C25 C30 -66(4) . . . . ?
Cu2A N4A C25 C30 104.1(15) . . . . ?
N5A N4A C25 N4 -174(5) . . . . ?
Cu2A N4A C25 N4 -3.6(3) . . . . ?
C30 C25 C26 C27 0.0(3) . . . . ?
N4 C25 C26 C27 -178.11(18) . . . . ?
N4A C25 C26 C27 -137.7(14) . . . . ?
C30 C25 C26 C31 -178.7(2) . . . . ?
N4 C25 C26 C31 3.2(3) . . . . ?
N4A C25 C26 C31 43.7(14) . . . . ?
C25 C26 C27 C28 0.9(3) . . . . ?
C31 C26 C27 C28 179.6(2) . . . . ?
C26 C27 C28 C29 -0.6(4) . . . . ?
C27 C28 C29 C30 -0.6(4) . . . . ?
C28 C29 C30 C25 1.5(3) . . . . ?
C28 C29 C30 C34 -179.1(2) . . . . ?
C26 C25 C30 C29 -1.1(3) . . . . ?
N4 C25 C30 C29 176.98(19) . . . . ?
N4A C25 C30 C29 136.5(14) . . . . ?
C26 C25 C30 C34 179.4(2) . . . . ?
N4 C25 C30 C34 -2.5(3) . . . . ?
N4A C25 C30 C34 -42.9(14) . . . . ?
C25 C26 C31 C33 98.9(3) . . . . ?
C27 C26 C31 C33 -79.7(3) . . . . ?
C25 C26 C31 C32 -135.0(3) . . . . ?
C27 C26 C31 C32 46.4(3) . . . . ?
C29 C30 C34 C36 59.7(3) . . . . ?
C25 C30 C34 C36 -120.8(2) . . . . ?
C29 C30 C34 C35 -64.9(3) . . . . ?
C25 C30 C34 C35 114.6(3) . . . . ?
N5 N6 C37 C42 -62.2(2) . . . . ?
Cu2 N6 C37 C42 113.45(18) 2 . . . ?
N5 N6 C37 C38 122.89(19) . . . . ?
Cu2 N6 C37 C38 -61.4(2) 2 . . . ?
N5 N6 C37 N6A -171.4(18) . . . 2 ?
Cu2 N6 C37 N6A 4.3(17) 2 . . 2 ?
C42 C37 C38 C39 0.9(3) . . . . ?
N6 C37 C38 C39 175.71(17) . . . . ?
N6A C37 C38 C39 139.9(11) 2 . . . ?
C42 C37 C38 C43 179.06(19) . . . . ?
N6 C37 C38 C43 -6.1(3) . . . . ?
N6A C37 C38 C43 -42.0(11) 2 . . . ?
C37 C38 C39 C40 0.4(3) . . . . ?
C43 C38 C39 C40 -177.7(2) . . . . ?
C38 C39 C40 C41 -0.6(3) . . . . ?
C39 C40 C41 C42 -0.6(3) . . . . ?
C40 C41 C42 C37 1.9(3) . . . . ?
C40 C41 C42 C46 -174.5(2) . . . . ?
C38 C37 C42 C41 -2.0(3) . . . . ?
N6 C37 C42 C41 -176.70(18) . . . . ?
N6A C37 C42 C41 -129.5(14) 2 . . . ?
C38 C37 C42 C46 174.22(19) . . . . ?
N6 C37 C42 C46 -0.4(3) . . . . ?
N6A C37 C42 C46 46.8(14) 2 . . . ?
C39 C38 C43 C45 108.1(2) . . . . ?
C37 C38 C43 C45 -70.0(3) . . . . ?
C39 C38 C43 C44 -15.8(3) . . . . ?
C37 C38 C43 C44 166.1(2) . . . . ?
C41 C42 C46 C48 85.1(3) . . . . ?
C37 C42 C46 C48 -91.1(3) . . . . ?
C41 C42 C46 C47 -38.3(3) . . . . ?
C37 C42 C46 C47 145.5(2) . . . . ?
